data_4068583
loop_
_publ_author_name
'Kaufhold, Oliver'
'Flores-Figueroa, Aar\'on'
'Pape, Tania'
'Hahn, F. Ekkehardt'

_publ_section_title
;
 Template Synthesis of Ruthenium Complexes with Saturated and
 Benzannulated NH,NH-Stabilized N-Heterocyclic Carbene Ligands
;
_journal_issue 3
_journal_name_full Organometallics
_journal_page_first 896
_journal_paper_doi 10.1021/om800964n
_journal_volume 28
_journal_year 2009
_chemical_formula_sum 'C13 H18 Cl2 N4 Ru'
_chemical_formula_weight 402.28
_chemical_name_systematic
; 
 ? 
;
_space_group_IT_number 14
_symmetry_cell_setting monoclinic
_symmetry_space_group_name_Hall '-P 2ybc'
_symmetry_space_group_name_H-M 'P 1 21/c 1'
_atom_sites_solution_hydrogens geom
_atom_sites_solution_primary direct
_atom_sites_solution_secondary difmap
_audit_creation_method SHELXL-97
_cell_angle_alpha 90.00
_cell_angle_beta 94.179(4)
_cell_angle_gamma 90.00
_cell_formula_units_Z 4
_cell_length_a 5.8684(12)
_cell_length_b 15.528(3)
_cell_length_c 17.330(4)
_cell_measurement_reflns_used 900
_cell_measurement_temperature 153(2)
_cell_measurement_theta_max 22.5
_cell_measurement_theta_min 1
_cell_volume 1575.0(6)
_computing_cell_refinement 'SAINT (Bruker AXS, 2000)'
_computing_data_collection 'SMART (Bruker AXS, 2000)'
_computing_data_reduction 'SAINT,SADABS (Bruker AXS, 2000)'
_computing_molecular_graphics
;
ORTEP3,L.J. Farrugia, J. Appl. Cryst. (1997) 30, 565
;
_computing_structure_refinement 'SHELXL-97 (Sheldrick, 1997)'
_computing_structure_solution 'SHELXS-97 (Sheldrick, 1990)'
_diffrn_ambient_temperature 153(2)
_diffrn_detector_area_resol_mean 80
_diffrn_measured_fraction_theta_full 1.000
_diffrn_measured_fraction_theta_max 1.000
_diffrn_measurement_device_type 'CCD area detector'
_diffrn_measurement_method 'Omega and Phi scans'
_diffrn_radiation_monochromator graphite
_diffrn_radiation_source 'rotating anode'
_diffrn_radiation_type MoK\a
_diffrn_radiation_wavelength 0.71073
_diffrn_reflns_av_R_equivalents 0.0742
_diffrn_reflns_av_sigmaI/netI 0.0598
_diffrn_reflns_limit_h_max 6
_diffrn_reflns_limit_h_min -6
_diffrn_reflns_limit_k_max 18
_diffrn_reflns_limit_k_min -18
_diffrn_reflns_limit_l_max 20
_diffrn_reflns_limit_l_min -20
_diffrn_reflns_number 12377
_diffrn_reflns_theta_full 24.99
_diffrn_reflns_theta_max 24.99
_diffrn_reflns_theta_min 1.76
_exptl_absorpt_coefficient_mu 1.330
_exptl_absorpt_correction_T_max 0.9739
_exptl_absorpt_correction_T_min 0.8255
_exptl_absorpt_correction_type multi-scan
_exptl_absorpt_process_details
; 
 Corrections were done with the SADABS program, utilizing the none merged
 raw data obtained from the integration process. Integration and final cell
 refinement were done with SAINT.

 SADABS reports ratio of Tmin/Tmax = 0.771352   

;
_exptl_crystal_colour orange
_exptl_crystal_density_diffrn 1.697
_exptl_crystal_density_method 'not measured'
_exptl_crystal_description 'transparent needles'
_exptl_crystal_F_000 808
_exptl_crystal_size_max 0.15
_exptl_crystal_size_mid 0.02
_exptl_crystal_size_min 0.02
_refine_diff_density_max 1.237
_refine_diff_density_min -0.637
_refine_diff_density_rms 0.103
_refine_ls_extinction_method none
_refine_ls_goodness_of_fit_ref 1.020
_refine_ls_hydrogen_treatment noref
_refine_ls_matrix_type full
_refine_ls_number_parameters 184
_refine_ls_number_reflns 2761
_refine_ls_number_restraints 0
_refine_ls_restrained_S_all 1.020
_refine_ls_R_factor_all 0.0644
_refine_ls_R_factor_gt 0.0397
_refine_ls_shift/su_max 0.000
_refine_ls_shift/su_mean 0.000
_refine_ls_structure_factor_coef Fsqd
_refine_ls_weighting_details 'calc w=1/[\s^2^(Fo^2^)+(0.0251P)^2^+1.8251P] where P=(Fo^2^+2Fc^2^)/3'
_refine_ls_weighting_scheme calc
_refine_ls_wR_factor_gt 0.0702
_refine_ls_wR_factor_ref 0.0773
_reflns_number_gt 2091
_reflns_number_total 2761
_reflns_threshold_expression >2sigma(I)
_cod_data_source_file om800964n_si_001.cif
_cod_data_source_block sad
_cod_original_sg_symbol_H-M P2(1)/c
_cod_database_code 4068583

loop_
_symmetry_equiv_pos_as_xyz
'x, y, z'
'-x, y+1/2, -z+1/2'
'-x, -y, -z'
'x, -y-1/2, z-1/2'

loop_
_atom_site_label
_atom_site_type_symbol
_atom_site_fract_x
_atom_site_fract_y
_atom_site_fract_z
_atom_site_U_iso_or_equiv
_atom_site_adp_type
_atom_site_occupancy
_atom_site_symmetry_multiplicity
_atom_site_calc_flag
_atom_site_refinement_flags
Ru1 Ru 0.11971(6) 0.07993(2) 0.30806(2) 0.02062(12) Uani 1 1 d .
Cl1 Cl -0.1222(2) -0.04113(8) 0.27558(7) 0.0308(3) Uani 1 1 d .
Cl2 Cl -0.0958(2) 0.10245(7) 0.41925(7) 0.0271(3) Uani 1 1 d .
C1 C 0.3090(8) -0.0020(3) 0.3713(3) 0.0229(11) Uani 1 1 d .
N1 N 0.4284(7) -0.0480(2) 0.4069(2) 0.0236(9) Uani 1 1 d .
C2 C 0.5918(8) -0.1012(3) 0.4508(3) 0.0265(12) Uani 1 1 d .
H2A H 0.5297 -0.1176 0.5003 0.032 Uiso 1 1 calc R
H2B H 0.7342 -0.0681 0.4628 0.032 Uiso 1 1 calc R
C3 C 0.6452(9) -0.1813(3) 0.4066(3) 0.0314(12) Uani 1 1 d .
H3A H 0.7152 -0.1644 0.3586 0.038 Uiso 1 1 calc R
H3B H 0.7591 -0.2158 0.4382 0.038 Uiso 1 1 calc R
N2 N 0.4423(8) -0.2356(3) 0.3860(3) 0.0386(12) Uani 1 1 d .
N3 N 0.3402(8) -0.2620(3) 0.4396(3) 0.0359(11) Uani 1 1 d .
N4 N 0.2290(9) -0.2923(3) 0.4832(3) 0.0535(14) Uani 1 1 d .
C4 C 0.2071(8) 0.0898(3) 0.1883(3) 0.0259(11) Uani 1 1 d .
C5 C 0.0163(8) 0.1456(3) 0.1971(3) 0.0250(11) Uani 1 1 d .
H5 H -0.1148 0.1402 0.1619 0.030 Uiso 1 1 calc R
C6 C 0.0155(8) 0.2068(3) 0.2547(3) 0.0264(11) Uani 1 1 d .
H6 H -0.1159 0.2417 0.2593 0.032 Uiso 1 1 calc R
C7 C 0.2132(9) 0.2179(3) 0.3076(3) 0.0281(12) Uani 1 1 d .
C8 C 0.4038(8) 0.1678(3) 0.2969(3) 0.0274(12) Uani 1 1 d .
H8 H 0.5385 0.1762 0.3299 0.033 Uiso 1 1 calc R
C9 C 0.4028(8) 0.1044(3) 0.2381(3) 0.0270(12) Uani 1 1 d .
H9 H 0.5366 0.0713 0.2322 0.032 Uiso 1 1 calc R
C10 C 0.1933(9) 0.0220(3) 0.1265(3) 0.0306(12) Uani 1 1 d .
H10 H 0.0305 0.0027 0.1197 0.037 Uiso 1 1 calc R
C11 C 0.2538(11) 0.0618(4) 0.0492(3) 0.0458(16) Uani 1 1 d .
H11A H 0.1542 0.1113 0.0368 0.069 Uiso 1 1 calc R
H11B H 0.2322 0.0187 0.0080 0.069 Uiso 1 1 calc R
H11C H 0.4136 0.0808 0.0535 0.069 Uiso 1 1 calc R
C12 C 0.3375(10) -0.0573(3) 0.1459(3) 0.0464(16) Uani 1 1 d .
H12A H 0.4996 -0.0417 0.1485 0.070 Uiso 1 1 calc R
H12B H 0.3064 -0.1011 0.1058 0.070 Uiso 1 1 calc R
H12C H 0.2995 -0.0803 0.1961 0.070 Uiso 1 1 calc R
C13 C 0.2060(9) 0.2817(3) 0.3726(3) 0.0344(13) Uani 1 1 d .
H13A H 0.3425 0.2750 0.4081 0.052 Uiso 1 1 calc R
H13B H 0.0692 0.2716 0.4005 0.052 Uiso 1 1 calc R
H13C H 0.2014 0.3403 0.3514 0.052 Uiso 1 1 calc R

loop_
_atom_site_aniso_label
_atom_site_aniso_U_11
_atom_site_aniso_U_22
_atom_site_aniso_U_33
_atom_site_aniso_U_23
_atom_site_aniso_U_13
_atom_site_aniso_U_12
Ru1 0.01572(19) 0.0234(2) 0.0222(2) 0.00454(19) -0.00185(14) -0.00051(19)
Cl1 0.0248(7) 0.0345(7) 0.0324(7) 0.0016(6) -0.0022(6) -0.0081(5)
Cl2 0.0229(6) 0.0317(7) 0.0267(6) 0.0040(5) 0.0024(5) 0.0015(5)
C1 0.021(3) 0.024(3) 0.024(3) -0.002(2) 0.004(2) -0.007(2)
N1 0.021(2) 0.024(2) 0.026(2) 0.0017(18) 0.0001(18) 0.0028(17)
C2 0.026(3) 0.025(3) 0.027(3) 0.005(2) -0.009(2) -0.003(2)
C3 0.031(3) 0.028(3) 0.036(3) 0.006(2) 0.007(2) 0.005(2)
N2 0.057(3) 0.031(3) 0.028(3) -0.002(2) 0.008(2) -0.006(2)
N3 0.046(3) 0.027(3) 0.034(3) -0.007(2) -0.002(2) -0.004(2)
N4 0.056(4) 0.057(4) 0.049(3) -0.004(3) 0.013(3) -0.020(3)
C4 0.025(3) 0.027(3) 0.026(3) 0.005(2) 0.005(2) -0.005(2)
C5 0.022(3) 0.034(3) 0.019(3) 0.011(2) 0.000(2) 0.001(2)
C6 0.027(3) 0.025(3) 0.027(3) 0.009(2) 0.002(2) 0.002(2)
C7 0.032(3) 0.024(3) 0.028(3) 0.007(2) 0.000(2) -0.002(2)
C8 0.023(3) 0.034(3) 0.024(3) 0.008(2) 0.001(2) -0.008(2)
C9 0.019(3) 0.031(3) 0.031(3) 0.007(2) 0.007(2) -0.001(2)
C10 0.029(3) 0.034(3) 0.028(3) -0.001(2) -0.002(2) -0.003(2)
C11 0.055(4) 0.052(4) 0.031(3) -0.010(3) 0.008(3) -0.003(3)
C12 0.049(4) 0.039(4) 0.050(4) -0.015(3) -0.002(3) 0.009(3)
C13 0.041(3) 0.030(3) 0.033(3) 0.002(2) 0.003(3) -0.004(2)

loop_
_atom_type_symbol
_atom_type_description
_atom_type_scat_dispersion_real
_atom_type_scat_dispersion_imag
_atom_type_scat_source
C C 0.0033 0.0016 'International Tables Vol C Tables 4.2.6.8 and 6.1.1.4'
H H 0.0000 0.0000 'International Tables Vol C Tables 4.2.6.8 and 6.1.1.4'
N N 0.0061 0.0033 'International Tables Vol C Tables 4.2.6.8 and 6.1.1.4'
Cl Cl 0.1484 0.1585 'International Tables Vol C Tables 4.2.6.8 and 6.1.1.4'
Ru Ru -1.2594 0.8363 'International Tables Vol C Tables 4.2.6.8 and 6.1.1.4'

loop_
_geom_angle_atom_site_label_1
_geom_angle_atom_site_label_2
_geom_angle_atom_site_label_3
_geom_angle
C1 Ru1 C9 90.02(19)
C1 Ru1 C8 92.84(18)
C9 Ru1 C8 38.18(17)
C1 Ru1 C4 114.42(19)
C9 Ru1 C4 37.75(17)
C8 Ru1 C4 68.68(18)
C1 Ru1 C7 119.85(18)
C9 Ru1 C7 68.08(18)
C8 Ru1 C7 36.83(18)
C4 Ru1 C7 81.55(18)
C1 Ru1 C5 152.39(18)
C9 Ru1 C5 66.82(18)
C8 Ru1 C5 78.35(18)
C4 Ru1 C5 38.00(17)
C7 Ru1 C5 66.69(18)
C1 Ru1 C6 157.38(18)
C9 Ru1 C6 79.15(18)
C8 Ru1 C6 66.41(18)
C4 Ru1 C6 67.76(18)
C7 Ru1 C6 37.61(17)
C5 Ru1 C6 35.95(17)
C1 Ru1 Cl1 85.69(14)
C9 Ru1 Cl1 118.19(13)
C8 Ru1 Cl1 156.36(14)
C4 Ru1 Cl1 90.44(13)
C7 Ru1 Cl1 154.33(13)
C5 Ru1 Cl1 92.12(13)
C6 Ru1 Cl1 116.93(13)
C1 Ru1 Cl2 87.48(14)
C9 Ru1 Cl2 153.43(13)
C8 Ru1 Cl2 115.52(14)
C4 Ru1 Cl2 157.88(13)
C7 Ru1 Cl2 90.40(14)
C5 Ru1 Cl2 120.00(13)
C6 Ru1 Cl2 93.40(13)
Cl1 Ru1 Cl2 88.01(4)
N1 C1 Ru1 176.7(4)
C1 N1 C2 175.7(5)
N1 C2 C3 111.2(4)
N2 C3 C2 113.5(4)
N3 N2 C3 116.2(4)
N4 N3 N2 171.6(5)
C9 C4 C5 116.6(4)
C9 C4 C10 123.5(4)
C5 C4 C10 119.9(4)
C9 C4 Ru1 70.4(3)
C5 C4 Ru1 72.6(3)
C10 C4 Ru1 128.8(3)
C6 C5 C4 122.6(5)
C6 C5 Ru1 72.9(3)
C4 C5 Ru1 69.4(3)
C5 C6 C7 120.0(5)
C5 C6 Ru1 71.2(3)
C7 C6 Ru1 70.0(3)
C8 C7 C6 118.0(5)
C8 C7 C13 122.5(5)
C6 C7 C13 119.5(5)
C8 C7 Ru1 70.1(3)
C6 C7 Ru1 72.4(3)
C13 C7 Ru1 128.0(3)
C7 C8 C9 121.7(5)
C7 C8 Ru1 73.1(3)
C9 C8 Ru1 70.4(3)
C4 C9 C8 121.0(5)
C4 C9 Ru1 71.8(3)
C8 C9 Ru1 71.4(3)
C4 C10 C12 114.3(4)
C4 C10 C11 109.6(4)
C12 C10 C11 111.0(5)

loop_
_geom_bond_atom_site_label_1
_geom_bond_atom_site_label_2
_geom_bond_distance
Ru1 C1 1.969(5)
Ru1 C9 2.161(5)
Ru1 C8 2.174(5)
Ru1 C4 2.179(5)
Ru1 C7 2.212(5)
Ru1 C5 2.221(5)
Ru1 C6 2.243(5)
Ru1 Cl1 2.3979(13)
Ru1 Cl2 2.4060(13)
C1 N1 1.148(6)
N1 C2 1.441(6)
C2 C3 1.505(6)
C3 N2 1.482(7)
N2 N3 1.213(6)
N3 N4 1.135(6)
C4 C9 1.404(6)
C4 C5 1.433(6)
C4 C10 1.500(7)
C5 C6 1.378(7)
C6 C7 1.436(7)
C7 C8 1.386(7)
C7 C13 1.503(7)
C8 C9 1.417(7)
C10 C12 1.518(7)
C10 C11 1.541(7)
